data_1528175
loop_
_publ_author_name
'Wambach, K.R.'
'Hoppe, R.'

_publ_section_title
;
 Koordinationszahl 3 bei Oxozincaten. Rb8 (O Zn O2 Zn O2 Zn O2 Zn O) und
 K2 (Zn6 O7)
;
_journal_name_full 'Angewandte Chemie (German Edition)'
_journal_page_first 498
_journal_page_last 499
_journal_volume 89
_journal_year 1977
_chemical_formula_sum 'O2 Rb2 Zn'
_chemical_name_systematic 'Rb2 (Zn O2)'
_space_group_IT_number 14
_symmetry_space_group_name_Hall '-P 2ybc'
_symmetry_space_group_name_H-M 'P 1 21/c 1'
_cell_angle_alpha 90
_cell_angle_beta 118.57
_cell_angle_gamma 90
_cell_formula_units_Z 8
_cell_length_a 9.558
_cell_length_b 6.335
_cell_length_c 15.909
_cell_volume 845.993
_citation_journal_id_ASTM ANCEAD
_cod_data_source_file Wambach_ANCEAD_1977_600.cif
_cod_data_source_block O2Rb2Zn1
_cod_original_cell_volume 845.9925
_cod_original_formula_sum 'O2 Rb2 Zn1'
_cod_database_code 1528175

loop_
_symmetry_equiv_pos_as_xyz
x,y,z
-x,y+1/2,-z+1/2
-x,-y,-z
x,-y-1/2,z-1/2

loop_
_atom_site_label
_atom_site_type_symbol
_atom_site_fract_x
_atom_site_fract_y
_atom_site_fract_z
_atom_site_occupancy
_atom_site_U_iso_or_equiv
O4 O-2 0.8641 0.6968 0.3031 1 0.0
O1 O-2 0.3669 0.6346 0.4277 1 0.0
Rb4 Rb+1 0.433 0.0661 0.3796 1 0.0
Zn2 Zn+2 0.2408 0.3734 0.6292 1 0.0
Rb3 Rb+1 0.0788 0.367 0.3356 1 0.0
Rb1 Rb+1 0.319 0.9158 0.7347 1 0.0
Zn1 Zn+2 0.4122 0.4485 0.5402 1 0.0
O2 O-2 0.3821 0.6004 0.6425 1 0.0
O3 O-2 0.2578 0.2186 0.5272 1 0.0
Rb2 Rb+1 0.1424 0.8258 0.4718 1 0.0
